data_2102662
loop_
_publ_author_name
'Michiue, Yuichi'
'Sato, Akira'

_publ_section_title
; Structure Refinements of Na~0.8~Ti~1.2~Ga~4.8~O~10~ at Low Temperatures:
  X-Ray Diffraction Analysis for Sodium Ion Distribution in a
  One-Dimensional Tunnel-like Space
;
_journal_issue 6
_journal_name_full 'Acta Crystallographica, Section B'
_journal_page_first 692
_journal_page_last 697
_journal_paper_doi 10.1107/S0108768104023328
_journal_volume 60
_journal_year 2004
_chemical_formula_sum 'Ga4.8 Na0.8 O10 Ti1.2'
_chemical_formula_weight 570.5
_chemical_name_systematic ' ?'
_space_group_IT_number 12
_symmetry_cell_setting monoclinic
_symmetry_space_group_name_Hall '-C 2y'
_symmetry_space_group_name_H-M 'C 1 2/m 1'
_cell_angle_alpha 90
_cell_angle_beta 92.187(5)
_cell_angle_gamma 90
_cell_formula_units_Z 2
_cell_length_a 12.0848(12)
_cell_length_b 3.0101(3)
_cell_length_c 10.4014(9)
_cell_measurement_reflns_used 854
_cell_measurement_temperature 173
_cell_measurement_theta_max 51.44
_cell_measurement_theta_min 3.837
_cell_volume 378.09(6)
_computing_publication_material '(Jana2000; Petricek and Dusek, 2000)'
_computing_structure_refinement '(Jana2000; Petricek and Dusek, 2000)'
_diffrn_ambient_temperature 173
_diffrn_measured_fraction_theta_full 0.95
_diffrn_measurement_device_type 'Bruker SMART APEX CCD areadetector diffractometer'
_diffrn_measurement_method \w
_diffrn_radiation_monochromator graphite
_diffrn_radiation_type 'Mo K\a'
_diffrn_radiation_wavelength 0.71069
_diffrn_reflns_av_R_equivalents 0.0600
_diffrn_reflns_av_sigmaI/netI 0.0567
_diffrn_reflns_limit_h_max 21
_diffrn_reflns_limit_h_min -24
_diffrn_reflns_limit_k_max 5
_diffrn_reflns_limit_k_min -6
_diffrn_reflns_limit_l_max 22
_diffrn_reflns_limit_l_min -22
_diffrn_reflns_number 5581
_diffrn_reflns_theta_full 43.70
_diffrn_reflns_theta_max 51.58
_diffrn_reflns_theta_min 1.96
_diffrn_standards_number 0
_exptl_absorpt_coefficient_mu 18.16
_exptl_absorpt_correction_T_max 0.2495
_exptl_absorpt_correction_T_min 0.0714
_exptl_absorpt_correction_type analytical
_exptl_crystal_colour colorless
_exptl_crystal_density_diffrn 5.0095(8)
_exptl_crystal_description prism
_exptl_crystal_F_000 528
_exptl_crystal_size_max 0.24
_exptl_crystal_size_mid 0.16
_exptl_crystal_size_min 0.10
_refine_diff_density_max 3.10
_refine_diff_density_min -2.21
_refine_ls_extinction_coef 0.002039
_refine_ls_extinction_method 'B-C type 2 (Becker & Coppens, 1974)'
_refine_ls_goodness_of_fit_ref 1.06
_refine_ls_number_parameters 60
_refine_ls_number_reflns 2159
_refine_ls_R_factor_all 0.0399
_refine_ls_R_factor_gt 0.0293
_refine_ls_shift/su_max 0.0097
_refine_ls_shift/su_mean 0.0011
_refine_ls_structure_factor_coef Fsqd
_refine_ls_weighting_details w=1/(\s^2^(I)+0.0004I^2^)
_refine_ls_weighting_scheme sigma
_refine_ls_wR_factor_gt 0.0658
_refine_ls_wR_factor_ref 0.0673
_reflns_number_gt 1749
_reflns_number_total 2159
_reflns_threshold_expression I>2\s(I)
_cod_data_source_file lc5009.cif
_cod_original_sg_symbol_H-M 'C 2/m '
_cod_database_code 2102662

loop_
_symmetry_equiv_pos_site_id
_symmetry_equiv_pos_as_xyz
1 x,y,z
2 -x,y,-z
3 -x,-y,-z
4 x,-y,z
5 1/2+x,1/2+y,z
6 1/2-x,1/2+y,-z
7 1/2-x,1/2-y,-z
8 1/2+x,1/2-y,z

loop_
_atom_site_label
_atom_site_fract_x
_atom_site_fract_y
_atom_site_fract_z
_atom_site_U_iso_or_equiv
_atom_site_adp_type
_atom_site_calc_flag
_atom_site_occupancy
_atom_site_type_symbol
Na1 0 0 0.5 0.037(3) Uani d 0.433(19) Na
Na2 0 0.223(9) 0.5 0.050(6) Uani d 0.189(6) Na
Ga1 0.063739(18) 0 0.16364(2) 0.00414(5) Uani d 1 Ga
Ga2 0.323600(18) 0 0.10136(2) 0.00433(5) Uani d 1 Ga
Ga 0.26469(3) 0 0.62574(3) 0.00595(6) Uani d 0.405(3) Ga
Ti 0.26469(3) 0 0.62574(3) 0.00595(6) Uani d 0.595(3) Ti
O1 0.16412(12) 0 0.03180(14) 0.0049(3) Uani d 1 O
O2 0.12989(13) 0 0.32544(14) 0.0063(3) Uani d 1 O
O3 0.20427(13) 0 0.78856(15) 0.0059(3) Uani d 1 O
O4 0.32473(13) 0 0.44577(15) 0.0068(3) Uani d 1 O
O5 0.48034(13) 0 0.14274(16) 0.0063(3) Uani d 1 O

loop_
_atom_site_aniso_label
_atom_site_aniso_U_11
_atom_site_aniso_U_22
_atom_site_aniso_U_33
_atom_site_aniso_U_12
_atom_site_aniso_U_13
_atom_site_aniso_U_23
_atom_site_aniso_type_symbol
Na1 0.022(3) 0.064(8) 0.028(3) 0 0.018(3) 0 Na
Na2 0.011(4) 0.108(16) 0.029(5) 0 -0.007(3) 0 Na
Ga1 0.00350(8) 0.00442(9) 0.00450(7) 0 0.00002(6) 0 Ga
Ga2 0.00339(9) 0.00416(8) 0.00538(7) 0 -0.00066(6) 0 Ga
Ga 0.00797(12) 0.00557(12) 0.00433(9) 0 0.00034(8) 0 Ga
Ti 0.00797(12) 0.00557(12) 0.00433(9) 0 0.00034(8) 0 Ti
O1 0.0040(5) 0.0054(5) 0.0052(4) 0 0.0002(4) 0 O
O2 0.0062(5) 0.0076(6) 0.0049(4) 0 -0.0010(4) 0 O
O3 0.0077(6) 0.0052(5) 0.0046(4) 0 0.0007(4) 0 O
O4 0.0071(6) 0.0079(6) 0.0054(4) 0 0.0000(4) 0 O
O5 0.0039(5) 0.0044(5) 0.0105(5) 0 -0.0013(4) 0 O

loop_
_atom_type_symbol
_atom_type_scat_dispersion_real
_atom_type_scat_dispersion_imag
_atom_type_scat_source
O 0.011 0.006 'International Tables Vol C Tables  4.2.6.8 and 6.1.1.4'
Na 0.036 0.025 'International Tables Vol C Tables  4.2.6.8 and 6.1.1.4'
Ti 0.278 0.446 'International Tables Vol C Tables  4.2.6.8 and 6.1.1.4'
Ga 0.231 1.608 'International Tables Vol C Tables  4.2.6.8 and 6.1.1.4'

loop_
_geom_bond_atom_site_label_1
_geom_bond_atom_site_label_2
_geom_bond_site_symmetry_2
_geom_bond_distance
_geom_bond_publ_flag
Na1 O2 . 2.4450(16) no
Na1 O2 3_556 2.4450(16) no
Na2 O4 5_455 2.326(9) no
Na2 O4 7_556 2.326(9) no
Ga1 O1 . 1.8652(15) no
Ga1 O2 . 1.8354(15) no
Ga1 O5 5_445 1.8198(9) no
Ga1 O5 5_455 1.8198(9) no
Ga2 O1 . 2.0326(15) no
Ga2 O1 7_545 2.0546(10) no
Ga2 O1 7_555 2.0546(10) no
Ga2 O3 7_546 1.9285(10) no
Ga2 O3 7_556 1.9285(10) no
Ga2 O5 . 1.9264(15) no
Ga O2 7_546 2.0240(11) no
Ga O2 7_556 2.0240(11) no
Ga O3 . 1.8697(16) no
Ga O4 . 2.0332(16) no
Ga O4 7_546 1.9811(10) no
Ga O4 7_556 1.9811(10) no
